data_7032829
loop_
_publ_author_name
'Phonsri, Wasinee'
'Harding, David J.'
'Harding, Phimphaka'
'Murray, Keith S.'
'Moubaraki, Boujemaa'
'Gass, Ian A.'
'Cashion, John D.'
'Jameson, Guy N. L.'
'Adams, Harry'

_publ_section_title
;
 Stepped spin crossover in Fe(iii) halogen substituted
 quinolylsalicylaldimine complexes.
;
_journal_issue 46
_journal_name_full 'Dalton transactions (Cambridge, England : 2003)'
_journal_page_first 17509
_journal_page_last 17518
_journal_paper_doi 10.1039/c4dt01701c
_journal_volume 43
_journal_year 2014
_chemical_formula_moiety 'C32 H20 F2 Fe N4 O2, C N S'
_chemical_formula_sum 'C33 H20 F2 Fe N5 O2 S'
_chemical_formula_weight 644.45
_chemical_name_systematic
; 
 ? 
;
_space_group_IT_number 2
_symmetry_cell_setting triclinic
_symmetry_space_group_name_Hall '-P 1'
_symmetry_space_group_name_H-M 'P -1'
_atom_sites_solution_hydrogens geom
_atom_sites_solution_primary direct
_atom_sites_solution_secondary difmap
_audit_creation_method SHELXL-97
_cell_angle_alpha 98.97(3)
_cell_angle_beta 99.89(3)
_cell_angle_gamma 90.65(3)
_cell_formula_units_Z 4
_cell_length_a 9.870(2)
_cell_length_b 11.998(2)
_cell_length_c 23.533(5)
_cell_measurement_reflns_used 11823
_cell_measurement_temperature 100(2)
_cell_measurement_theta_max 27.50
_cell_measurement_theta_min 0.89
_cell_volume 2709.7(10)
_computing_cell_refinement 'XDS (Kabsch, 1993)'
_computing_data_collection 'Blu-Ice (McPhillips et al, 2002)'
_computing_data_reduction 'XDS (Kabsch, 1993)'
_computing_molecular_graphics X-SEED
_computing_publication_material 'XCIF V6.12 (BrukerAXS, 2001).'
_computing_structure_refinement 'SHELXL-97 (Sheldrick, 1997)'
_computing_structure_solution 'SHELXS-97 (Sheldrick, 1990)'
_diffrn_ambient_temperature 100(2)
_diffrn_measured_fraction_theta_full 0.949
_diffrn_measured_fraction_theta_max 0.949
_diffrn_measurement_device_type 'ADSC Quantum 201r'
_diffrn_measurement_method 'scans in phi'
_diffrn_radiation_monochromator silicon
_diffrn_radiation_source 'Australian Synchrotron'
_diffrn_radiation_type synchrotron
_diffrn_radiation_wavelength 0.71073
_diffrn_reflns_av_R_equivalents 0.0588
_diffrn_reflns_av_sigmaI/netI 0.0314
_diffrn_reflns_limit_h_max 12
_diffrn_reflns_limit_h_min -12
_diffrn_reflns_limit_k_max 15
_diffrn_reflns_limit_k_min -15
_diffrn_reflns_limit_l_max 30
_diffrn_reflns_limit_l_min -30
_diffrn_reflns_number 87868
_diffrn_reflns_theta_full 27.50
_diffrn_reflns_theta_max 27.50
_diffrn_reflns_theta_min 0.89
_diffrn_standards_decay_% 0
_diffrn_standards_interval_count 0
_diffrn_standards_interval_time 0
_diffrn_standards_number 0
_exptl_absorpt_coefficient_mu 0.691
_exptl_crystal_colour black
_exptl_crystal_density_diffrn 1.580
_exptl_crystal_density_method 'not measured'
_exptl_crystal_description block
_exptl_crystal_F_000 1316
_exptl_crystal_size_max 0.03
_exptl_crystal_size_mid 0.02
_exptl_crystal_size_min 0.02
_refine_diff_density_max 1.896
_refine_diff_density_min -1.330
_refine_diff_density_rms 0.077
_refine_ls_extinction_method none
_refine_ls_goodness_of_fit_ref 1.048
_refine_ls_hydrogen_treatment constr
_refine_ls_matrix_type full
_refine_ls_number_parameters 821
_refine_ls_number_reflns 11823
_refine_ls_number_restraints 30
_refine_ls_restrained_S_all 1.053
_refine_ls_R_factor_all 0.0514
_refine_ls_R_factor_gt 0.0496
_refine_ls_shift/su_max 0.000
_refine_ls_shift/su_mean 0.000
_refine_ls_structure_factor_coef Fsqd
_refine_ls_weighting_details 'calc w=1/[\s^2^(Fo^2^)+(0.0526P)^2^+5.1097P] where P=(Fo^2^+2Fc^2^)/3'
_refine_ls_weighting_scheme calc
_refine_ls_wR_factor_gt 0.1272
_refine_ls_wR_factor_ref 0.1285
_reflns_number_gt 11216
_reflns_number_total 11823
_reflns_threshold_expression >2sigma(I)
_cod_data_source_file c4dt01701c2.cif
_cod_data_source_block wp49lt
_cod_depositor_comments
;
The following automatic conversions were performed:

'_symmetry_cell_setting' value 'Triclinic' changed to 'triclinic'
according to
/usr/data/users/saulius/crontab/automatic-downloads/rss-feeds/RSC/lib/dictionaries/cif_core.dic
dictionary named 'cif_core.dic' version 2.4.2 from 2011-04-26.

Automatic conversion script
Id: cif_fix_values 2827 2014-09-09 07:05:25Z andrius 

 Adding full bibliography for 7032829--7032835.cif.
;
_cod_original_cell_volume 2709.7(9)
_cod_original_sg_symbol_H-M P-1
_cod_database_code 7032829

loop_
_symmetry_equiv_pos_as_xyz
'x, y, z'
'-x, -y, -z'

loop_
_atom_site_label
_atom_site_type_symbol
_atom_site_fract_x
_atom_site_fract_y
_atom_site_fract_z
_atom_site_U_iso_or_equiv
_atom_site_adp_type
_atom_site_occupancy
_atom_site_symmetry_multiplicity
_atom_site_calc_flag
_atom_site_refinement_flags
_atom_site_disorder_assembly
_atom_site_disorder_group
Fe1 Fe 0.29676(3) 0.10035(3) 0.375502(13) 0.01628(9) Uani 1 1 d . . .
Fe2 Fe 0.92902(3) 0.70446(3) 0.124948(13) 0.01622(9) Uani 1 1 d . . .
F1 F 0.45170(18) -0.31489(15) 0.16641(7) 0.0367(4) Uani 1 1 d . . .
F2 F 0.14232(18) -0.17484(14) 0.58982(7) 0.0345(4) Uani 1 1 d . . .
F3 F 1.1678(3) 0.9073(2) -0.09616(8) 0.0646(7) Uani 1 1 d . . .
F4 F 1.3362(2) 0.48924(19) 0.34281(8) 0.0507(5) Uani 1 1 d . . .
O1 O 0.41540(17) -0.01912(14) 0.36461(7) 0.0208(3) Uani 1 1 d . . .
O2 O 0.16005(17) 0.00813(14) 0.39195(7) 0.0209(3) Uani 1 1 d . . .
O3 O 1.04173(18) 0.81933(14) 0.11034(7) 0.0213(3) Uani 1 1 d . . .
O4 O 1.06828(18) 0.60079(15) 0.13693(7) 0.0229(3) Uani 1 1 d . . .
N1 N 0.20252(19) 0.07822(16) 0.29456(8) 0.0178(4) Uani 1 1 d . . .
N2 N 0.1781(2) 0.23180(17) 0.38247(8) 0.0195(4) Uani 1 1 d . . .
N4 N 0.4406(2) 0.20460(17) 0.36281(8) 0.0188(4) Uani 1 1 d . . .
N5 N 0.8895(2) 0.63012(16) 0.04369(8) 0.0192(4) Uani 1 1 d . . .
N6 N 0.7965(2) 0.58731(16) 0.13505(8) 0.0180(4) Uani 1 1 d . . .
N7 N 0.9592(2) 0.77733(16) 0.20655(8) 0.0177(4) Uani 1 1 d . . .
N8 N 0.7728(2) 0.80617(16) 0.11824(8) 0.0183(4) Uani 1 1 d . . .
C1 C 0.4159(2) -0.08898(19) 0.31550(9) 0.0186(4) Uani 1 1 d . . .
C2 C 0.5150(3) -0.1727(2) 0.31636(10) 0.0230(5) Uani 1 1 d . . .
H2 H 0.5758 -0.1771 0.3519 0.028 Uiso 1 1 calc R . .
C3 C 0.5261(3) -0.2480(2) 0.26724(11) 0.0270(5) Uani 1 1 d . . .
H3 H 0.5932 -0.3040 0.2687 0.032 Uiso 1 1 calc R . .
C4 C 0.4373(3) -0.2410(2) 0.21510(10) 0.0255(5) Uani 1 1 d . . .
C5 C 0.3385(3) -0.1635(2) 0.21119(10) 0.0213(4) Uani 1 1 d . . .
H5 H 0.2788 -0.1615 0.1751 0.026 Uiso 1 1 calc R . .
C6 C 0.3256(2) -0.08539(19) 0.26180(9) 0.0176(4) Uani 1 1 d . . .
C7 C 0.2231(2) -0.00372(19) 0.25390(9) 0.0183(4) Uani 1 1 d . . .
H7 H 0.1661 -0.0093 0.2166 0.022 Uiso 1 1 calc R . .
C8 C 0.1069(2) 0.1621(2) 0.28162(10) 0.0201(4) Uani 1 1 d . . .
C9 C 0.0275(3) 0.1711(2) 0.22832(11) 0.0252(5) Uani 1 1 d . . .
H9 H 0.0311 0.1155 0.1952 0.030 Uiso 1 1 calc R . .
C10 C -0.0591(3) 0.2631(2) 0.22330(11) 0.0292(5) Uani 1 1 d . . .
H10 H -0.1134 0.2686 0.1865 0.035 Uiso 1 1 calc R . .
C11 C -0.0668(3) 0.3446(2) 0.27025(12) 0.0294(5) Uani 1 1 d . . .
H11 H -0.1246 0.4065 0.2656 0.035 Uiso 1 1 calc R . .
C12 C 0.0113(3) 0.3367(2) 0.32555(11) 0.0249(5) Uani 1 1 d . . .
C13 C 0.0077(3) 0.4153(2) 0.37673(12) 0.0292(5) Uani 1 1 d . . .
H13 H -0.0473 0.4796 0.3752 0.035 Uiso 1 1 calc R . .
C14 C 0.0847(3) 0.3973(2) 0.42850(11) 0.0277(5) Uani 1 1 d . . .
H14 H 0.0801 0.4475 0.4635 0.033 Uiso 1 1 calc R . .
C15 C 0.1701(2) 0.3051(2) 0.42997(10) 0.0233(5) Uani 1 1 d . . .
H15 H 0.2240 0.2948 0.4662 0.028 Uiso 1 1 calc R . .
C16 C 0.0978(2) 0.2453(2) 0.33055(10) 0.0205(4) Uani 1 1 d . . .
C17 C 0.1646(2) -0.0345(2) 0.44079(10) 0.0199(4) Uani 1 1 d . . .
C18 C 0.0603(3) -0.1152(2) 0.44170(10) 0.0238(5) Uani 1 1 d . . .
H18 H -0.0068 -0.1377 0.4076 0.029 Uiso 1 1 calc R . .
C19 C 0.0538(3) -0.1620(2) 0.49104(11) 0.0264(5) Uani 1 1 d . . .
H19 H -0.0167 -0.2167 0.4909 0.032 Uiso 1 1 calc R . .
C20 C 0.1520(3) -0.1282(2) 0.54126(10) 0.0253(5) Uani 1 1 d . . .
C21 C 0.2547(3) -0.0513(2) 0.54300(10) 0.0230(5) Uani 1 1 d . . .
H21 H 0.3204 -0.0303 0.5778 0.028 Uiso 1 1 calc R . .
C22 C 0.2638(2) -0.0023(2) 0.49254(10) 0.0198(4) Uani 1 1 d . . .
C23 C 0.3694(2) 0.0829(2) 0.49820(9) 0.0194(4) Uani 1 1 d . . .
H23 H 0.4281 0.1021 0.5350 0.023 Uiso 1 1 calc R . .
C24 C 0.4893(2) 0.2264(2) 0.46619(10) 0.0224(5) Uani 1 1 d . . .
C25 C 0.5566(3) 0.2831(3) 0.51912(11) 0.0316(6) Uani 1 1 d . . .
H25 H 0.5392 0.2621 0.5546 0.038 Uiso 1 1 calc R . .
C26 C 0.6512(4) 0.3724(3) 0.52034(13) 0.0473(9) Uani 1 1 d . . .
H26 H 0.6971 0.4116 0.5569 0.057 Uiso 1 1 calc R . .
C27 C 0.6787(4) 0.4043(3) 0.46978(13) 0.0495(9) Uani 1 1 d . . .
H27 H 0.7426 0.4652 0.4718 0.059 Uiso 1 1 calc R . .
C28 C 0.6126(3) 0.3472(3) 0.41484(11) 0.0319(6) Uani 1 1 d . . .
C29 C 0.6385(3) 0.3704(3) 0.36030(12) 0.0329(6) Uani 1 1 d . . .
H29 H 0.7031 0.4288 0.3589 0.040 Uiso 1 1 calc R . .
C30 C 0.5698(3) 0.3080(2) 0.30989(11) 0.0254(5) Uani 1 1 d . . .
H30 H 0.5904 0.3192 0.2732 0.031 Uiso 1 1 calc R . .
C31 C 0.4683(2) 0.2270(2) 0.31278(10) 0.0204(4) Uani 1 1 d . . .
H31 H 0.4177 0.1869 0.2774 0.025 Uiso 1 1 calc R . .
C32 C 0.5155(2) 0.2604(2) 0.41403(10) 0.0225(5) Uani 1 1 d . . .
C33 C 1.0704(2) 0.8340(2) 0.05923(10) 0.0227(5) Uani 1 1 d . . .
C34 C 1.1503(3) 0.9317(2) 0.05757(11) 0.0269(5) Uani 1 1 d . . .
H34 H 1.1816 0.9823 0.0928 0.032 Uiso 1 1 calc R . .
C35 C 1.1838(3) 0.9550(3) 0.00626(12) 0.0343(6) Uani 1 1 d . . .
H35 H 1.2382 1.0207 0.0060 0.041 Uiso 1 1 calc R . .
C36 C 1.1369(4) 0.8813(3) -0.04528(12) 0.0413(8) Uani 1 1 d . . .
C37 C 1.0605(4) 0.7859(3) -0.04655(12) 0.0407(7) Uani 1 1 d . . .
H37 H 1.0305 0.7369 -0.0824 0.049 Uiso 1 1 calc R . .
C38 C 1.0257(3) 0.7601(2) 0.00585(11) 0.0277(5) Uani 1 1 d . . .
C39 C 0.9408(3) 0.6610(2) 0.00103(10) 0.0269(5) Uani 1 1 d . . .
H39 H 0.9201 0.6142 -0.0361 0.032 Uiso 1 1 calc R . .
C40 C 0.7980(3) 0.53414(19) 0.03371(10) 0.0209(4) Uani 1 1 d . . .
C41 C 0.7518(3) 0.4640(2) -0.01842(11) 0.0291(5) Uani 1 1 d . . .
H41 H 0.7833 0.4766 -0.0529 0.035 Uiso 1 1 calc R . .
C42 C 0.6580(4) 0.3739(2) -0.02052(12) 0.0371(7) Uani 1 1 d . . .
H42 H 0.6273 0.3258 -0.0566 0.044 Uiso 1 1 calc R . .
C43 C 0.6096(3) 0.3539(2) 0.02843(12) 0.0345(6) Uani 1 1 d . . .
H43 H 0.5458 0.2926 0.0259 0.041 Uiso 1 1 calc R . .
C44 C 0.6547(3) 0.4244(2) 0.08262(11) 0.0254(5) Uani 1 1 d . . .
C45 C 0.6094(3) 0.4113(2) 0.13528(11) 0.0259(5) Uani 1 1 d . . .
H45 H 0.5459 0.3516 0.1360 0.031 Uiso 1 1 calc R . .
C46 C 0.6580(3) 0.4855(2) 0.18500(10) 0.0235(5) Uani 1 1 d . . .
H46 H 0.6283 0.4777 0.2206 0.028 Uiso 1 1 calc R . .
C47 C 0.7520(2) 0.5734(2) 0.18348(10) 0.0208(4) Uani 1 1 d . . .
H47 H 0.7847 0.6245 0.2184 0.025 Uiso 1 1 calc R . .
C48 C 0.7486(2) 0.51435(19) 0.08445(10) 0.0195(4) Uani 1 1 d . . .
C49 C 1.1316(2) 0.5801(2) 0.18810(10) 0.0219(5) Uani 1 1 d . . .
C50 C 1.2097(3) 0.4827(2) 0.18845(12) 0.0296(5) Uani 1 1 d . . .
H50 H 1.2153 0.4363 0.1524 0.035 Uiso 1 1 calc R . .
C51 C 1.2782(3) 0.4526(3) 0.23966(13) 0.0351(6) Uani 1 1 d . . .
H51 H 1.3295 0.3861 0.2390 0.042 Uiso 1 1 calc R . .
C52 C 1.2708(3) 0.5215(3) 0.29231(12) 0.0339(6) Uani 1 1 d . . .
C53 C 1.1986(3) 0.6171(2) 0.29490(11) 0.0282(5) Uani 1 1 d . . .
H53 H 1.1967 0.6630 0.3315 0.034 Uiso 1 1 calc R . .
C54 C 1.1258(2) 0.6480(2) 0.24264(10) 0.0213(5) Uani 1 1 d . . .
C55 C 1.0447(2) 0.7454(2) 0.24883(10) 0.0196(4) Uani 1 1 d . . .
H55 H 1.0538 0.7899 0.2865 0.023 Uiso 1 1 calc R . .
C56 C 0.8711(2) 0.86797(19) 0.21773(9) 0.0183(4) Uani 1 1 d . . .
C57 C 0.8734(3) 0.9404(2) 0.26968(10) 0.0234(5) Uani 1 1 d . . .
H57 H 0.9424 0.9350 0.3026 0.028 Uiso 1 1 calc R . .
C58 C 0.7726(3) 1.0223(2) 0.27355(11) 0.0284(5) Uani 1 1 d . . .
H58 H 0.7753 1.0724 0.3093 0.034 Uiso 1 1 calc R . .
C59 C 0.6708(3) 1.0315(2) 0.22696(12) 0.0281(5) Uani 1 1 d . . .
H59 H 0.6031 1.0865 0.2310 0.034 Uiso 1 1 calc R . .
C60 C 0.6665(3) 0.9592(2) 0.17303(11) 0.0223(5) Uani 1 1 d . . .
C61 C 0.5659(3) 0.9625(2) 0.12262(11) 0.0257(5) Uani 1 1 d . . .
H61 H 0.4948 1.0151 0.1236 0.031 Uiso 1 1 calc R . .
C62 C 0.5722(3) 0.8891(2) 0.07254(11) 0.0261(5) Uani 1 1 d . . .
H62 H 0.5054 0.8904 0.0384 0.031 Uiso 1 1 calc R . .
C63 C 0.6777(3) 0.8119(2) 0.07175(10) 0.0221(5) Uani 1 1 d . . .
H63 H 0.6811 0.7618 0.0366 0.027 Uiso 1 1 calc R . .
C64 C 0.7686(2) 0.87893(19) 0.16893(10) 0.0184(4) Uani 1 1 d . . .
N9 N 0.3112(2) 0.2456(2) 0.07032(9) 0.0265(4) Uani 1 1 d . . .
C65 C 0.3195(5) 0.2173(4) 0.1052(2) 0.0629(10) Uani 1 1 d U . .
N3 N 0.3905(2) 0.13582(17) 0.45612(8) 0.0188(4) Uani 1 1 d . . .
S1 S 0.32196(12) 0.17335(9) 0.16792(4) 0.0572(2) Uani 1 1 d . . .
S2 S 0.85102(16) 0.65301(14) 0.33234(7) 0.0284(3) Uani 0.60 1 d P A 1
N10 N 0.7303(5) 0.6920(4) 0.4310(2) 0.0280(13) Uani 0.60 1 d PU A 1
C66 C 0.7792(5) 0.6782(4) 0.3915(2) 0.0250(8) Uani 0.60 1 d PU A 1
C66' C 0.8064(6) 0.6659(4) 0.3622(3) 0.0132(9) Uani 0.40 1 d PU B 2
N10' N 0.8594(13) 0.6776(10) 0.3217(5) 0.052(4) Uani 0.40 1 d PU B 2
S2' S 0.7336(2) 0.65455(18) 0.41816(8) 0.0243(4) Uani 0.40 1 d P B 2

loop_
_atom_site_aniso_label
_atom_site_aniso_U_11
_atom_site_aniso_U_22
_atom_site_aniso_U_33
_atom_site_aniso_U_23
_atom_site_aniso_U_13
_atom_site_aniso_U_12
Fe1 0.01483(16) 0.02035(16) 0.01230(15) 0.00035(11) 0.00070(11) -0.00115(12)
Fe2 0.01906(17) 0.01782(16) 0.01145(15) 0.00060(11) 0.00349(11) -0.00110(12)
F1 0.0454(10) 0.0402(9) 0.0199(7) -0.0078(6) 0.0031(6) 0.0159(8)
F2 0.0462(10) 0.0368(9) 0.0206(7) 0.0125(6) -0.0002(7) -0.0116(7)
F3 0.0868(17) 0.0822(16) 0.0240(9) 0.0023(9) 0.0173(10) -0.0561(14)
F4 0.0602(12) 0.0685(13) 0.0255(8) 0.0162(8) 0.0033(8) 0.0357(11)
O1 0.0209(8) 0.0244(8) 0.0136(7) -0.0016(6) -0.0022(6) 0.0014(7)
O2 0.0198(8) 0.0268(8) 0.0147(7) 0.0037(6) -0.0013(6) -0.0042(7)
O3 0.0230(8) 0.0245(8) 0.0157(7) 0.0021(6) 0.0023(6) -0.0044(7)
O4 0.0259(9) 0.0274(8) 0.0165(7) 0.0033(6) 0.0069(6) 0.0053(7)
N1 0.0156(9) 0.0209(9) 0.0159(8) 0.0019(7) 0.0013(7) -0.0011(7)
N2 0.0156(9) 0.0241(9) 0.0174(9) -0.0008(7) 0.0028(7) -0.0025(8)
N4 0.0153(9) 0.0233(9) 0.0169(9) 0.0011(7) 0.0020(7) 0.0010(8)
N5 0.0211(10) 0.0202(9) 0.0156(8) 0.0003(7) 0.0041(7) -0.0030(8)
N6 0.0204(9) 0.0185(9) 0.0147(8) 0.0011(7) 0.0031(7) -0.0013(7)
N7 0.0184(9) 0.0186(9) 0.0159(8) 0.0014(7) 0.0043(7) -0.0018(7)
N8 0.0200(10) 0.0186(9) 0.0158(8) 0.0014(7) 0.0036(7) -0.0031(7)
C1 0.0195(11) 0.0206(10) 0.0151(10) 0.0016(8) 0.0022(8) -0.0011(9)
C2 0.0229(12) 0.0268(12) 0.0176(10) 0.0024(9) -0.0006(8) 0.0036(10)
C3 0.0275(13) 0.0292(12) 0.0228(12) 0.0011(10) 0.0028(9) 0.0084(10)
C4 0.0295(13) 0.0277(12) 0.0174(11) -0.0036(9) 0.0049(9) 0.0029(10)
C5 0.0243(12) 0.0240(11) 0.0139(10) -0.0002(8) 0.0015(8) -0.0007(9)
C6 0.0165(10) 0.0207(10) 0.0145(9) 0.0007(8) 0.0018(8) -0.0029(8)
C7 0.0180(11) 0.0227(10) 0.0129(9) 0.0021(8) 0.0003(8) -0.0028(9)
C8 0.0178(11) 0.0233(11) 0.0184(10) 0.0027(8) 0.0016(8) 0.0001(9)
C9 0.0235(12) 0.0300(12) 0.0201(11) 0.0027(9) -0.0004(9) 0.0031(10)
C10 0.0255(13) 0.0386(14) 0.0231(12) 0.0087(10) -0.0008(9) 0.0071(11)
C11 0.0247(13) 0.0342(13) 0.0295(13) 0.0080(10) 0.0020(10) 0.0091(11)
C12 0.0197(12) 0.0288(12) 0.0251(12) 0.0020(10) 0.0027(9) 0.0018(10)
C13 0.0212(12) 0.0301(13) 0.0344(13) -0.0018(11) 0.0055(10) 0.0045(10)
C14 0.0218(12) 0.0310(13) 0.0266(12) -0.0076(10) 0.0048(9) 0.0001(10)
C15 0.0180(11) 0.0291(12) 0.0210(11) -0.0023(9) 0.0045(8) -0.0018(10)
C16 0.0149(10) 0.0250(11) 0.0203(11) 0.0008(9) 0.0024(8) -0.0017(9)
C17 0.0209(11) 0.0219(10) 0.0162(10) 0.0025(8) 0.0019(8) 0.0008(9)
C18 0.0249(12) 0.0252(11) 0.0191(11) 0.0025(9) -0.0015(9) -0.0044(10)
C19 0.0302(13) 0.0255(12) 0.0224(11) 0.0052(9) 0.0009(10) -0.0070(10)
C20 0.0332(14) 0.0262(12) 0.0167(10) 0.0072(9) 0.0019(9) -0.0005(10)
C21 0.0255(12) 0.0260(11) 0.0160(10) 0.0035(9) -0.0006(8) -0.0003(10)
C22 0.0200(11) 0.0231(11) 0.0153(10) 0.0019(8) 0.0011(8) 0.0014(9)
C23 0.0184(11) 0.0253(11) 0.0128(9) 0.0001(8) 0.0004(8) 0.0011(9)
C24 0.0166(11) 0.0308(12) 0.0179(10) -0.0017(9) 0.0031(8) -0.0050(10)
C25 0.0270(13) 0.0486(16) 0.0163(11) -0.0039(10) 0.0053(9) -0.0141(12)
C26 0.0415(18) 0.072(2) 0.0213(13) -0.0103(14) 0.0036(12) -0.0345(17)
C27 0.0460(19) 0.071(2) 0.0259(14) -0.0076(14) 0.0089(13) -0.0399(18)
C28 0.0262(13) 0.0444(15) 0.0230(12) -0.0022(11) 0.0066(10) -0.0138(12)
C29 0.0261(13) 0.0438(15) 0.0279(13) -0.0001(11) 0.0082(10) -0.0148(12)
C30 0.0227(12) 0.0327(13) 0.0216(11) 0.0032(9) 0.0071(9) -0.0033(10)
C31 0.0185(11) 0.0249(11) 0.0171(10) 0.0015(8) 0.0026(8) 0.0008(9)
C32 0.0176(11) 0.0303(12) 0.0178(10) -0.0023(9) 0.0038(8) -0.0028(10)
C33 0.0195(11) 0.0285(12) 0.0193(11) 0.0027(9) 0.0026(8) -0.0039(10)
C34 0.0253(12) 0.0327(13) 0.0215(11) 0.0047(10) 0.0013(9) -0.0073(11)
C35 0.0344(15) 0.0405(15) 0.0270(13) 0.0063(11) 0.0035(11) -0.0195(13)
C36 0.0473(18) 0.0572(19) 0.0201(12) 0.0051(12) 0.0105(12) -0.0251(15)
C37 0.0512(19) 0.0505(18) 0.0189(12) -0.0037(11) 0.0121(12) -0.0272(15)
C38 0.0307(14) 0.0339(13) 0.0182(11) -0.0004(10) 0.0085(10) -0.0114(11)
C39 0.0333(14) 0.0308(12) 0.0158(10) -0.0029(9) 0.0085(9) -0.0101(11)
C40 0.0257(12) 0.0193(10) 0.0169(10) 0.0002(8) 0.0044(9) -0.0036(9)
C41 0.0411(15) 0.0276(12) 0.0179(11) -0.0009(9) 0.0083(10) -0.0096(11)
C42 0.0540(19) 0.0315(14) 0.0212(12) -0.0074(10) 0.0059(12) -0.0194(13)
C43 0.0463(17) 0.0293(13) 0.0248(13) -0.0028(10) 0.0059(11) -0.0189(12)
C44 0.0324(14) 0.0226(11) 0.0203(11) 0.0010(9) 0.0050(10) -0.0063(10)
C45 0.0307(13) 0.0219(11) 0.0259(12) 0.0044(9) 0.0071(10) -0.0067(10)
C46 0.0274(12) 0.0253(11) 0.0193(10) 0.0051(9) 0.0070(9) -0.0026(10)
C47 0.0226(12) 0.0221(11) 0.0179(10) 0.0013(8) 0.0058(8) -0.0022(9)
C48 0.0227(11) 0.0179(10) 0.0170(10) -0.0003(8) 0.0039(8) -0.0019(9)
C49 0.0194(11) 0.0257(11) 0.0218(11) 0.0045(9) 0.0066(9) -0.0004(9)
C50 0.0325(14) 0.0313(13) 0.0265(12) 0.0053(10) 0.0088(10) 0.0078(11)
C51 0.0363(15) 0.0403(15) 0.0318(14) 0.0111(12) 0.0084(11) 0.0173(13)
C52 0.0350(15) 0.0456(16) 0.0230(12) 0.0128(11) 0.0033(10) 0.0137(13)
C53 0.0270(13) 0.0389(14) 0.0193(11) 0.0061(10) 0.0036(9) 0.0062(11)
C54 0.0192(11) 0.0264(11) 0.0190(10) 0.0046(9) 0.0045(8) -0.0002(9)
C55 0.0197(11) 0.0229(11) 0.0155(10) 0.0011(8) 0.0036(8) -0.0035(9)
C56 0.0215(11) 0.0175(10) 0.0163(10) 0.0009(8) 0.0061(8) -0.0023(9)
C57 0.0264(12) 0.0239(11) 0.0186(11) -0.0015(9) 0.0048(9) -0.0022(10)
C58 0.0347(14) 0.0240(12) 0.0250(12) -0.0051(9) 0.0094(10) 0.0003(11)
C59 0.0305(14) 0.0232(11) 0.0307(13) -0.0019(10) 0.0114(10) 0.0039(10)
C60 0.0218(12) 0.0202(10) 0.0252(11) 0.0024(9) 0.0063(9) -0.0016(9)
C61 0.0217(12) 0.0233(11) 0.0322(13) 0.0053(10) 0.0042(10) 0.0015(10)
C62 0.0225(12) 0.0270(12) 0.0269(12) 0.0050(10) -0.0017(9) -0.0009(10)
C63 0.0219(12) 0.0238(11) 0.0197(10) 0.0027(9) 0.0016(9) -0.0026(9)
C64 0.0199(11) 0.0168(10) 0.0185(10) 0.0009(8) 0.0055(8) -0.0035(9)
N9 0.0287(11) 0.0355(12) 0.0117(9) -0.0023(8) -0.0005(8) -0.0059(9)
C65 0.0573(13) 0.0615(13) 0.0665(13) 0.0003(9) 0.0104(9) 0.0004(9)
N3 0.0151(9) 0.0242(9) 0.0154(8) -0.0012(7) 0.0022(7) -0.0017(8)
S1 0.0695(7) 0.0565(5) 0.0421(5) -0.0025(4) 0.0095(4) -0.0064(5)
S2 0.0323(7) 0.0282(7) 0.0243(6) 0.0010(6) 0.0063(5) 0.0039(5)
N10 0.0279(15) 0.0290(16) 0.0273(15) 0.0048(9) 0.0052(9) 0.0005(9)
C66 0.0248(11) 0.0245(11) 0.0252(12) 0.0036(9) 0.0030(9) 0.0008(9)
C66' 0.0126(12) 0.0140(12) 0.0129(13) 0.0013(9) 0.0032(9) 0.0012(9)
N10' 0.052(4) 0.052(4) 0.052(4) 0.0084(12) 0.0089(12) 0.0024(10)
S2' 0.0351(10) 0.0234(9) 0.0169(8) 0.0034(7) 0.0112(7) 0.0037(7)

loop_
_atom_type_symbol
_atom_type_description
_atom_type_scat_dispersion_real
_atom_type_scat_dispersion_imag
_atom_type_scat_source
C C 0.0033 0.0016 'International Tables Vol C Tables 4.2.6.8 and 6.1.1.4'
H H 0.0000 0.0000 'International Tables Vol C Tables 4.2.6.8 and 6.1.1.4'
N N 0.0061 0.0033 'International Tables Vol C Tables 4.2.6.8 and 6.1.1.4'
O O 0.0106 0.0060 'International Tables Vol C Tables 4.2.6.8 and 6.1.1.4'
F F 0.0171 0.0103 'International Tables Vol C Tables 4.2.6.8 and 6.1.1.4'
Fe Fe 0.3463 0.8444 'International Tables Vol C Tables 4.2.6.8 and 6.1.1.4'
S S 0.1246 0.1234 'International Tables Vol C Tables 4.2.6.8 and 6.1.1.4'

loop_
_geom_angle_atom_site_label_1
_geom_angle_atom_site_label_2
_geom_angle_atom_site_label_3
_geom_angle
O2 Fe1 O1 93.21(8)
O2 Fe1 N3 94.56(8)
O1 Fe1 N3 88.48(8)
O2 Fe1 N1 88.36(8)
O1 Fe1 N1 95.12(8)
N3 Fe1 N1 175.24(8)
O2 Fe1 N4 176.29(8)
O1 Fe1 N4 89.10(8)
N3 Fe1 N4 82.59(9)
N1 Fe1 N4 94.33(8)
O2 Fe1 N2 90.67(8)
O1 Fe1 N2 175.50(8)
N3 Fe1 N2 93.49(9)
N1 Fe1 N2 82.70(9)
N4 Fe1 N2 87.14(8)
O3 Fe2 O4 96.34(8)
O3 Fe2 N5 94.44(8)
O4 Fe2 N5 87.16(8)
O3 Fe2 N7 87.71(8)
O4 Fe2 N7 94.36(8)
N5 Fe2 N7 177.21(8)
O3 Fe2 N8 88.95(8)
O4 Fe2 N8 173.88(8)
N5 Fe2 N8 95.52(9)
N7 Fe2 N8 82.74(8)
O3 Fe2 N6 174.79(8)
O4 Fe2 N6 87.90(8)
N5 Fe2 N6 82.71(8)
N7 Fe2 N6 95.00(8)
N8 Fe2 N6 86.99(8)
C1 O1 Fe1 126.07(15)
C17 O2 Fe1 125.58(15)
C33 O3 Fe2 126.83(16)
C49 O4 Fe2 125.79(15)
C7 N1 C8 120.66(19)
C7 N1 Fe1 125.27(16)
C8 N1 Fe1 114.06(15)
C15 N2 C16 118.9(2)
C15 N2 Fe1 127.81(17)
C16 N2 Fe1 113.32(15)
C31 N4 C32 119.0(2)
C31 N4 Fe1 128.26(17)
C32 N4 Fe1 112.76(15)
C39 N5 C40 120.6(2)
C39 N5 Fe2 125.41(17)
C40 N5 Fe2 113.96(15)
C47 N6 C48 119.1(2)
C47 N6 Fe2 127.71(16)
C48 N6 Fe2 113.20(15)
C55 N7 C56 120.82(19)
C55 N7 Fe2 125.43(16)
C56 N7 Fe2 113.64(15)
C63 N8 C64 118.9(2)
C63 N8 Fe2 127.98(16)
C64 N8 Fe2 113.15(16)
O1 C1 C2 117.2(2)
O1 C1 C6 125.1(2)
C2 C1 C6 117.7(2)
C3 C2 C1 121.7(2)
C3 C2 H2 119.1
C1 C2 H2 119.1
C2 C3 C4 119.1(2)
C2 C3 H3 120.5
C4 C3 H3 120.5
C5 C4 F1 119.3(2)
C5 C4 C3 122.5(2)
F1 C4 C3 118.3(2)
C4 C5 C6 119.0(2)
C4 C5 H5 120.5
C6 C5 H5 120.5
C5 C6 C1 120.0(2)
C5 C6 C7 115.9(2)
C1 C6 C7 124.0(2)
N1 C7 C6 124.3(2)
N1 C7 H7 117.9
C6 C7 H7 117.9
C9 C8 C16 118.9(2)
C9 C8 N1 127.7(2)
C16 C8 N1 113.4(2)
C8 C9 C10 119.7(2)
C8 C9 H9 120.1
C10 C9 H9 120.1
C11 C10 C9 121.6(2)
C11 C10 H10 119.2
C9 C10 H10 119.2
C10 C11 C12 120.0(2)
C10 C11 H11 120.0
C12 C11 H11 120.0
C16 C12 C11 118.4(2)
C16 C12 C13 117.6(2)
C11 C12 C13 124.0(2)
C14 C13 C12 119.0(2)
C14 C13 H13 120.5
C12 C13 H13 120.5
C13 C14 C15 120.2(2)
C13 C14 H14 119.9
C15 C14 H14 119.9
N2 C15 C14 122.1(2)
N2 C15 H15 119.0
C14 C15 H15 119.0
N2 C16 C12 122.2(2)
N2 C16 C8 116.4(2)
C12 C16 C8 121.3(2)
O2 C17 C18 117.0(2)
O2 C17 C22 124.9(2)
C18 C17 C22 118.1(2)
C19 C18 C17 121.4(2)
C19 C18 H18 119.3
C17 C18 H18 119.3
C18 C19 C20 119.2(2)
C18 C19 H19 120.4
C20 C19 H19 120.4
C21 C20 F2 119.8(2)
C21 C20 C19 122.2(2)
F2 C20 C19 118.1(2)
C20 C21 C22 119.6(2)
C20 C21 H21 120.2
C22 C21 H21 120.2
C21 C22 C17 119.6(2)
C21 C22 C23 116.9(2)
C17 C22 C23 123.5(2)
N3 C23 C22 124.1(2)
N3 C23 H23 117.9
C22 C23 H23 117.9
C25 C24 N3 127.8(2)
C25 C24 C32 119.1(2)
N3 C24 C32 113.1(2)
C24 C25 C26 119.6(2)
C24 C25 H25 120.2
C26 C25 H25 120.2
C27 C26 C25 121.5(3)
C27 C26 H26 119.3
C25 C26 H26 119.3
C26 C27 C28 120.4(3)
C26 C27 H27 119.8
C28 C27 H27 119.8
C32 C28 C27 117.7(2)
C32 C28 C29 117.6(2)
C27 C28 C29 124.7(3)
C30 C29 C28 119.4(2)
C30 C29 H29 120.3
C28 C29 H29 120.3
C29 C30 C31 119.4(2)
C29 C30 H30 120.3
C31 C30 H30 120.3
N4 C31 C30 122.5(2)
N4 C31 H31 118.7
C30 C31 H31 118.7
N4 C32 C28 121.8(2)
N4 C32 C24 116.5(2)
C28 C32 C24 121.6(2)
O3 C33 C34 117.4(2)
O3 C33 C38 124.9(2)
C34 C33 C38 117.7(2)
C35 C34 C33 121.6(2)
C35 C34 H34 119.2
C33 C34 H34 119.2
C34 C35 C36 119.1(3)
C34 C35 H35 120.5
C36 C35 H35 120.5
C37 C36 F3 119.5(3)
C37 C36 C35 122.2(2)
F3 C36 C35 118.4(3)
C36 C37 C38 119.6(3)
C36 C37 H37 120.2
C38 C37 H37 120.2
C37 C38 C33 119.9(2)
C37 C38 C39 116.7(2)
C33 C38 C39 123.4(2)
N5 C39 C38 124.7(2)
N5 C39 H39 117.6
C38 C39 H39 117.6
C41 C40 C48 119.0(2)
C41 C40 N5 127.6(2)
C48 C40 N5 113.3(2)
C40 C41 C42 119.9(2)
C40 C41 H41 120.0
C42 C41 H41 120.0
C43 C42 C41 121.5(2)
C43 C42 H42 119.2
C41 C42 H42 119.2
C42 C43 C44 120.0(2)
C42 C43 H43 120.0
C44 C43 H43 120.0
C48 C44 C43 118.2(2)
C48 C44 C45 117.7(2)
C43 C44 C45 124.1(2)
C46 C45 C44 119.2(2)
C46 C45 H45 120.4
C44 C45 H45 120.4
C45 C46 C47 119.9(2)
C45 C46 H46 120.1
C47 C46 H46 120.1
N6 C47 C46 122.2(2)
N6 C47 H47 118.9
C46 C47 H47 118.9
N6 C48 C44 122.0(2)
N6 C48 C40 116.7(2)
C44 C48 C40 121.3(2)
O4 C49 C50 117.3(2)
O4 C49 C54 125.0(2)
C50 C49 C54 117.7(2)
C51 C50 C49 121.9(2)
C51 C50 H50 119.1
C49 C50 H50 119.1
C50 C51 C52 118.8(3)
C50 C51 H51 120.6
C52 C51 H51 120.6
C53 C52 F4 119.5(2)
C53 C52 C51 122.2(2)
F4 C52 C51 118.2(2)
C52 C53 C54 119.5(2)
C52 C53 H53 120.2
C54 C53 H53 120.2
C53 C54 C49 119.8(2)
C53 C54 C55 116.6(2)
C49 C54 C55 123.5(2)
N7 C55 C54 124.5(2)
N7 C55 H55 117.7
C54 C55 H55 117.7
C57 C56 C64 119.2(2)
C57 C56 N7 127.4(2)
C64 C56 N7 113.34(19)
C56 C57 C58 119.6(2)
C56 C57 H57 120.2
C58 C57 H57 120.2
C59 C58 C57 121.6(2)
C59 C58 H58 119.2
C57 C58 H58 119.2
C58 C59 C60 120.1(2)
C58 C59 H59 119.9
C60 C59 H59 119.9
C64 C60 C59 118.2(2)
C64 C60 C61 117.6(2)
C59 C60 C61 124.2(2)
C62 C61 C60 119.3(2)
C62 C61 H61 120.4
C60 C61 H61 120.4
C61 C62 C63 119.8(2)
C61 C62 H62 120.1
C63 C62 H62 120.1
N8 C63 C62 122.4(2)
N8 C63 H63 118.8
C62 C63 H63 118.8
N8 C64 C60 122.0(2)
N8 C64 C56 116.7(2)
C60 C64 C56 121.3(2)
N9 C65 S1 174.9(5)
C23 N3 C24 121.1(2)
C23 N3 Fe1 125.19(17)
C24 N3 Fe1 113.72(15)
N10 C66 S2 178.1(5)
N10' C66' S2' 178.0(7)

loop_
_geom_bond_atom_site_label_1
_geom_bond_atom_site_label_2
_geom_bond_distance
Fe1 O2 1.8637(18)
Fe1 O1 1.8756(17)
Fe1 N3 1.942(2)
Fe1 N1 1.947(2)
Fe1 N4 1.972(2)
Fe1 N2 1.978(2)
Fe2 O3 1.8707(18)
Fe2 O4 1.8790(18)
Fe2 N5 1.952(2)
Fe2 N7 1.953(2)
Fe2 N8 1.978(2)
Fe2 N6 1.978(2)
F1 C4 1.364(3)
F2 C20 1.365(3)
F3 C36 1.365(3)
F4 C52 1.365(3)
O1 C1 1.318(3)
O2 C17 1.323(3)
O3 C33 1.319(3)
O4 C49 1.319(3)
N1 C7 1.304(3)
N1 C8 1.420(3)
N2 C15 1.325(3)
N2 C16 1.371(3)
N4 C31 1.319(3)
N4 C32 1.371(3)
N5 C39 1.299(3)
N5 C40 1.420(3)
N6 C47 1.322(3)
N6 C48 1.371(3)
N7 C55 1.298(3)
N7 C56 1.421(3)
N8 C63 1.325(3)
N8 C64 1.371(3)
C1 C2 1.410(3)
C1 C6 1.423(3)
C2 C3 1.372(3)
C2 H2 0.9500
C3 C4 1.395(3)
C3 H3 0.9500
C4 C5 1.356(3)
C5 C6 1.421(3)
C5 H5 0.9500
C6 C7 1.426(3)
C7 H7 0.9500
C8 C9 1.380(3)
C8 C16 1.418(3)
C9 C10 1.411(4)
C9 H9 0.9500
C10 C11 1.370(4)
C10 H10 0.9500
C11 C12 1.411(4)
C11 H11 0.9500
C12 C16 1.404(3)
C12 C13 1.415(4)
C13 C14 1.370(4)
C13 H13 0.9500
C14 C15 1.399(4)
C14 H14 0.9500
C15 H15 0.9500
C17 C18 1.411(3)
C17 C22 1.423(3)
C18 C19 1.377(3)
C18 H18 0.9500
C19 C20 1.396(3)
C19 H19 0.9500
C20 C21 1.354(4)
C21 C22 1.420(3)
C21 H21 0.9500
C22 C23 1.426(3)
C23 N3 1.301(3)
C23 H23 0.9500
C24 C25 1.377(3)
C24 N3 1.416(3)
C24 C32 1.415(3)
C25 C26 1.407(4)
C25 H25 0.9500
C26 C27 1.373(4)
C26 H26 0.9500
C27 C28 1.411(4)
C27 H27 0.9500
C28 C32 1.403(4)
C28 C29 1.419(4)
C29 C30 1.365(4)
C29 H29 0.9500
C30 C31 1.405(4)
C30 H30 0.9500
C31 H31 0.9500
C33 C34 1.414(4)
C33 C38 1.419(3)
C34 C35 1.373(4)
C34 H34 0.9500
C35 C36 1.390(4)
C35 H35 0.9500
C36 C37 1.356(4)
C37 C38 1.413(3)
C37 H37 0.9500
C38 C39 1.425(4)
C39 H39 0.9500
C40 C41 1.378(3)
C40 C48 1.416(3)
C41 C42 1.405(4)
C41 H41 0.9500
C42 C43 1.373(4)
C42 H42 0.9500
C43 C44 1.415(3)
C43 H43 0.9500
C44 C48 1.405(3)
C44 C45 1.418(3)
C45 C46 1.365(4)
C45 H45 0.9500
C46 C47 1.406(3)
C46 H46 0.9500
C47 H47 0.9500
C49 C50 1.408(3)
C49 C54 1.419(3)
C50 C51 1.379(4)
C50 H50 0.9500
C51 C52 1.392(4)
C51 H51 0.9500
C52 C53 1.356(4)
C53 C54 1.418(3)
C53 H53 0.9500
C54 C55 1.427(3)
C55 H55 0.9500
C56 C57 1.382(3)
C56 C64 1.418(3)
C57 C58 1.410(4)
C57 H57 0.9500
C58 C59 1.374(4)
C58 H58 0.9500
C59 C60 1.415(3)
C59 H59 0.9500
C60 C64 1.407(3)
C60 C61 1.416(4)
C61 C62 1.368(4)
C61 H61 0.9500
C62 C63 1.402(3)
C62 H62 0.9500
C63 H63 0.9500
N9 C65 0.927(5)
C65 S1 1.641(5)
S2 C66 1.656(6)
N10 C66 1.110(7)
C66' N10' 1.190(12)
C66' S2' 1.627(7)
